data_7225672
loop_
_publ_author_name
'Sovago, Ioana'
'Thomas, Lynne H.'
'Adam, Martin S.'
'Capelli, Silvia C.'
'Wilson, Chick C.'
'Farrugia, Louis J.'

_publ_section_title
;
 High resolution X-ray and neutron diffraction studies on molecular
 complexes of chloranilic acid and lutidines
;
_journal_issue 30
_journal_name_full CrystEngComm
_journal_page_first 5697
_journal_paper_doi 10.1039/C6CE01065B
_journal_volume 18
_journal_year 2016
_chemical_compound_source commercial
_chemical_formula_moiety
;
C6 H Cl2 O4, C7 H10 N 
;
_chemical_formula_sum 'C13 H11 Cl2 N O4'
_chemical_formula_weight 316.13
_chemical_name_systematic
;
 ?
;
_space_group_IT_number 2
_symmetry_cell_setting triclinic
_symmetry_Int_Tables_number 2
_symmetry_space_group_name_Hall '-P 1'
_symmetry_space_group_name_H-M 'P -1'
_atom_sites_solution_hydrogens difmap
_atom_sites_solution_primary direct
_atom_sites_solution_secondary direct
_audit_update_record
;
2016-05-04 deposited with the CCDC.
2016-06-13 downloaded from the CCDC.
;
_cell_angle_alpha 96.274(2)
_cell_angle_beta 91.960(2)
_cell_angle_gamma 90.6090(10)
_cell_formula_units_Z 2
_cell_length_a 5.0687(2)
_cell_length_b 11.2561(4)
_cell_length_c 11.6281(3)
_cell_measurement_reflns_used 7496
_cell_measurement_temperature 100(2)
_cell_measurement_theta_max 62.072
_cell_measurement_theta_min 3.192
_cell_measurement_wavelength 0.9484
_cell_volume 659.00(4)
_computing_cell_refinement 'Dirax (Duisenberg, 1992)'
_computing_data_collection 'ILL-MAD software'
_computing_data_reduction 'PFIND, RETREAT (Wilkinson et al.,1988)'
_computing_molecular_graphics 'Ortep for Windows (Farrugia, 2012)'
_computing_publication_material 'WinGX publication routines (Farrugia, 2012)'
_computing_structure_refinement 'SHELXL-2013 (Sheldrick, 2013)'
_diffrn_ambient_temperature 100(2)
_diffrn_detector 'multiwire proportional chamber'
_diffrn_detector_area_resol_mean 0.52
_diffrn_detector_details
;
ILL cylindrically shaped large-area position sensitive detector 
with 120 by 30 deg detection angle (resolution: 0.4 by 0.64 pixels/mm)
;
_diffrn_measured_fraction_theta_full 0.995
_diffrn_measured_fraction_theta_max 0.839
_diffrn_measurement_device_type '4-circles Eulerian cradle'
_diffrn_measurement_method 'omega scans'
_diffrn_radiation_monochromator Cu(220)
_diffrn_radiation_probe neutron
_diffrn_radiation_source 'nuclear reactor'
_diffrn_radiation_type neutron
_diffrn_radiation_wavelength 0.9484
_diffrn_reflns_av_R_equivalents 0.029
_diffrn_reflns_Laue_measured_fraction_full 0.995
_diffrn_reflns_Laue_measured_fraction_max 0.839
_diffrn_reflns_limit_h_max 1
_diffrn_reflns_limit_h_min -8
_diffrn_reflns_limit_k_max 20
_diffrn_reflns_limit_k_min -20
_diffrn_reflns_limit_l_max 21
_diffrn_reflns_limit_l_min -21
_diffrn_reflns_number 7496
_diffrn_reflns_point_group_measured_fraction_full 0.995
_diffrn_reflns_point_group_measured_fraction_max 0.839
_diffrn_reflns_reduction_process
;
        Scaled and merged with Sortav
        R.H. Blessing, (1987) Cryst. Rev. 1, 3-58
        R.H. Blessing, (1989) J. Appl. Cryst. 22, 396-397
;
_diffrn_reflns_theta_full 34.683
_diffrn_reflns_theta_max 62.072
_diffrn_reflns_theta_min 3.192
_diffrn_standards_number 0
_exptl_absorpt_coefficient_mu 0.1418
_exptl_absorpt_correction_type none
_exptl_crystal_colour red
_exptl_crystal_density_diffrn 1.593
_exptl_crystal_density_method 'not measured'
_exptl_crystal_description prism
_exptl_crystal_F_000 194
_exptl_crystal_size_max 6
_exptl_crystal_size_mid 2
_exptl_crystal_size_min 2
_refine_diff_density_max 0.852
_refine_diff_density_min -0.852
_refine_diff_density_rms 0.165
_refine_ls_extinction_coef 0.0377(7)
_refine_ls_extinction_expression Fc^*^=kFc[1+0.001xFc^2^\l^3^/sin(2\q)]^-1/4^
_refine_ls_extinction_method SHELXL
_refine_ls_goodness_of_fit_ref 1.055
_refine_ls_hydrogen_treatment refall
_refine_ls_matrix_type full
_refine_ls_number_constraints 0
_refine_ls_number_parameters 281
_refine_ls_number_reflns 7496
_refine_ls_number_restraints 0
_refine_ls_restrained_S_all 1.055
_refine_ls_R_factor_all 0.0399
_refine_ls_R_factor_gt 0.0292
_refine_ls_shift/su_max 0.002
_refine_ls_shift/su_mean 0
_refine_ls_structure_factor_coef Fsqd
_refine_ls_weighting_details 'w=1/[\s^2^(Fo^2^)+0.1640P] where P=(Fo^2^+2Fc^2^)/3'
_refine_ls_weighting_scheme calc
_refine_ls_wR_factor_gt 0.0592
_refine_ls_wR_factor_ref 0.0623
_reflns_Friedel_coverage 0
_reflns_number_gt 6367
_reflns_number_total 7496
_reflns_threshold_expression 'I > 2\s(I)'
_cod_data_source_file c6ce01065b3.cif
_cod_data_source_block 1_(2,4)_neutron
_cod_depositor_comments 'Adding full bibliography for 7225667--7225698.cif.'
_cod_original_cell_volume 659.00(2)
_cod_database_code 7225672

loop_
_symmetry_equiv_pos_as_xyz
'x, y, z'
'-x, -y, -z'

loop_
_atom_site_label
_atom_site_type_symbol
_atom_site_fract_x
_atom_site_fract_y
_atom_site_fract_z
_atom_site_U_iso_or_equiv
_atom_site_adp_type
_atom_site_occupancy
_atom_site_site_symmetry_order
_atom_site_calc_flag
Cl1 Cl 0.64455(6) 0.89047(2) 0.08935(2) 0.01444(5) Uani 1 1 d
Cl2 Cl -0.22963(6) 0.57335(2) 0.29505(2) 0.01542(5) Uani 1 1 d
O2 O 0.27071(10) 0.96795(4) 0.27812(4) 0.01544(7) Uani 1 1 d
O3 O -0.10144(11) 0.83163(4) 0.35949(4) 0.01613(8) Uani 1 1 d
O5 O 0.15879(11) 0.49589(4) 0.11481(4) 0.01523(7) Uani 1 1 d
O6 O 0.49851(12) 0.63401(4) 0.02163(4) 0.01673(8) Uani 1 1 d
N125 N -0.15005(6) 1.10798(2) 0.32318(2) 0.01284(5) Uani 1 1 d
C121 C -0.46890(9) 1.20020(3) 0.44654(3) 0.01424(6) Uani 1 1 d
C122 C -0.53284(9) 1.27736(3) 0.36299(3) 0.01311(6) Uani 1 1 d
C123 C -0.39949(9) 1.26514(3) 0.25932(3) 0.01349(6) Uani 1 1 d
C124 C -0.20341(8) 1.18017(3) 0.24043(3) 0.01215(6) Uani 1 1 d
C126 C -0.27872(9) 1.11495(3) 0.42343(3) 0.01388(6) Uani 1 1 d
C22 C -0.73751(10) 1.37177(4) 0.38497(4) 0.01818(7) Uani 1 1 d
C24 C -0.04669(10) 1.16709(4) 0.13312(3) 0.01627(7) Uani 1 1 d
C111 C 0.40724(8) 0.80637(3) 0.14823(3) 0.01132(6) Uani 1 1 d
C112 C 0.25176(8) 0.86095(3) 0.23534(3) 0.01128(6) Uani 1 1 d
C113 C 0.03596(8) 0.78395(3) 0.28377(3) 0.01151(6) Uani 1 1 d
C114 C 0.00893(8) 0.65853(3) 0.23855(3) 0.01197(6) Uani 1 1 d
C115 C 0.17009(8) 0.61019(3) 0.15528(3) 0.01157(6) Uani 1 1 d
C116 C 0.37413(8) 0.68537(3) 0.10256(3) 0.01146(6) Uani 1 1 d
H121 H -0.5710(3) 1.20519(11) 0.52773(8) 0.0313(2) Uani 1 1 d
H123 H -0.4445(3) 1.32215(10) 0.19139(9) 0.0312(2) Uani 1 1 d
H125 H 0.0006(2) 1.04351(8) 0.30937(8) 0.02464(16) Uani 1 1 d
H126 H -0.2218(3) 1.05140(10) 0.48327(9) 0.0321(2) Uani 1 1 d
H22A H -0.8256(4) 1.39627(16) 0.30481(12) 0.0496(4) Uani 1 1 d
H22B H -0.6507(3) 1.45158(14) 0.43140(19) 0.0545(4) Uani 1 1 d
H22C H -0.8922(3) 1.34318(15) 0.43874(16) 0.0485(4) Uani 1 1 d
H24A H 0.1188(3) 1.10777(16) 0.14094(12) 0.0448(3) Uani 1 1 d
H24B H -0.1721(3) 1.13173(16) 0.05943(9) 0.0430(3) Uani 1 1 d
H24C H 0.0268(4) 1.25365(12) 0.11427(13) 0.0456(3) Uani 1 1 d
H5 H 0.2936(2) 0.47882(9) 0.05570(8) 0.02868(19) Uani 1 1 d

loop_
_atom_site_aniso_label
_atom_site_aniso_U_11
_atom_site_aniso_U_22
_atom_site_aniso_U_33
_atom_site_aniso_U_23
_atom_site_aniso_U_13
_atom_site_aniso_U_12
Cl1 0.01562(12) 0.01309(9) 0.01508(8) 0.00251(7) 0.00472(8) -0.00093(8)
Cl2 0.01412(12) 0.01440(9) 0.01867(9) 0.00492(7) 0.00413(9) -0.00029(8)
O2 0.0149(2) 0.01085(14) 0.01974(15) -0.00320(11) 0.00416(15) 0.00016(13)
O3 0.0177(2) 0.01582(16) 0.01478(13) -0.00100(11) 0.00734(14) 0.00147(15)
O5 0.0200(2) 0.01045(13) 0.01503(13) -0.00042(11) 0.00451(15) -0.00079(14)
O6 0.0233(2) 0.01214(14) 0.01480(13) -0.00077(11) 0.00882(15) 0.00176(15)
N125 0.01459(12) 0.01231(9) 0.01169(7) 0.00084(6) 0.00256(8) 0.00176(8)
C121 0.01588(17) 0.01497(13) 0.01214(10) 0.00142(9) 0.00398(12) 0.00211(12)
C122 0.01306(16) 0.01270(12) 0.01352(11) 0.00064(9) 0.00194(11) 0.00170(11)
C123 0.01499(17) 0.01335(12) 0.01249(10) 0.00252(9) 0.00186(11) 0.00148(12)
C124 0.01308(16) 0.01250(12) 0.01090(10) 0.00084(9) 0.00245(11) -0.00026(11)
C126 0.01688(17) 0.01367(12) 0.01151(10) 0.00233(9) 0.00274(12) 0.00265(12)
C22 0.01656(19) 0.01684(15) 0.02091(14) -0.00001(12) 0.00230(14) 0.00506(14)
C24 0.01836(19) 0.01820(15) 0.01244(11) 0.00117(10) 0.00504(12) -0.00061(13)
C111 0.01275(16) 0.00983(11) 0.01140(10) 0.00041(8) 0.00295(11) 0.00062(10)
C112 0.01162(15) 0.01006(11) 0.01194(10) -0.00053(8) 0.00239(11) 0.00110(10)
C113 0.01222(15) 0.01141(11) 0.01089(9) 0.00037(8) 0.00275(10) 0.00133(11)
C114 0.01278(16) 0.01106(11) 0.01222(10) 0.00122(8) 0.00280(11) 0.00074(11)
C115 0.01393(16) 0.00988(11) 0.01095(10) 0.00069(8) 0.00235(11) 0.00058(11)
C116 0.01449(16) 0.00959(11) 0.01036(9) 0.00041(8) 0.00317(11) 0.00135(11)
H121 0.0362(6) 0.0368(5) 0.0223(3) 0.0054(3) 0.0133(4) 0.0082(4)
H123 0.0380(6) 0.0314(4) 0.0265(3) 0.0129(3) 0.0030(4) 0.0085(4)
H125 0.0268(4) 0.0221(3) 0.0251(3) 0.0013(3) 0.0049(3) 0.0071(3)
H126 0.0411(6) 0.0318(4) 0.0262(3) 0.0130(3) 0.0056(4) 0.0111(4)
H22A 0.0562(9) 0.0589(9) 0.0351(5) 0.0094(5) -0.0026(6) 0.0311(8)
H22B 0.0411(7) 0.0320(6) 0.0835(12) -0.0226(7) -0.0073(8) 0.0051(6)
H22C 0.0376(7) 0.0488(8) 0.0634(9) 0.0161(7) 0.0270(7) 0.0136(6)
H24A 0.0398(7) 0.0612(9) 0.0370(5) 0.0144(6) 0.0160(5) 0.0250(7)
H24B 0.0410(7) 0.0646(9) 0.0208(3) -0.0065(4) 0.0009(4) -0.0107(7)
H24C 0.0631(9) 0.0321(5) 0.0428(6) 0.0042(5) 0.0247(6) -0.0133(6)
H5 0.0336(5) 0.0268(4) 0.0254(3) -0.0019(3) 0.0110(4) 0.0018(4)

loop_
_atom_type_symbol
_atom_type_description
_atom_type_scat_dispersion_real
_atom_type_scat_dispersion_imag
_atom_type_scat_length_neutron
_atom_type_scat_source
C C 0.0000 0.0000 6.646 'Neutron Data Booklet Table 1.1-8'
H H 0.0000 0.0000 -3.739 'Neutron Data Booklet Table 1.1-8'
N N 0.0000 0.0000 9.36 'Neutron Data Booklet Table 1.1-8'
O O 0.0000 0.0000 5.803 'Neutron Data Booklet Table 1.1-8'
Cl Cl 0.0000 0.0000 9.577 'Neutron Data Booklet Table 1.1-8'

loop_
_geom_angle_atom_site_label_1
_geom_angle_atom_site_label_2
_geom_angle_atom_site_label_3
_geom_angle
C115 O5 H5 109.82(8)
C124 N125 C126 122.64(3)
C124 N125 H125 118.73(6)
C126 N125 H125 118.64(6)
C126 C121 C122 119.17(3)
C126 C121 H121 119.86(7)
C122 C121 H121 120.95(7)
C123 C122 C121 118.47(4)
C123 C122 C22 120.67(3)
C121 C122 C22 120.86(3)
C124 C123 C122 120.70(3)
C124 C123 H123 118.21(7)
C122 C123 H123 121.09(7)
N125 C124 C123 118.52(3)
N125 C124 C24 118.70(3)
C123 C124 C24 122.77(3)
N125 C126 C121 120.46(3)
N125 C126 H126 116.36(7)
C121 C126 H126 123.17(7)
C122 C22 H22A 111.55(9)
C122 C22 H22B 110.58(10)
H22A C22 H22B 107.51(16)
C122 C22 H22C 111.65(9)
H22A C22 H22C 109.23(15)
H22B C22 H22C 106.10(16)
C124 C24 H24A 111.75(7)
C124 C24 H24B 109.91(9)
H24A C24 H24B 108.71(14)
C124 C24 H24C 110.50(9)
H24A C24 H24C 109.04(14)
H24B C24 H24C 106.78(13)
C112 C111 C116 122.97(3)
C112 C111 Cl1 119.22(3)
C116 C111 Cl1 117.77(3)
O2 C112 C111 125.65(4)
O2 C112 C113 116.47(4)
C111 C112 C113 117.88(3)
O3 C113 C114 123.30(4)
O3 C113 C112 118.03(4)
C114 C113 C112 118.66(3)
C115 C114 C113 120.57(4)
C115 C114 Cl2 121.35(3)
C113 C114 Cl2 118.07(3)
O5 C115 C114 122.57(4)
O5 C115 C116 115.81(4)
C114 C115 C116 121.61(3)
O6 C116 C111 125.56(4)
O6 C116 C115 116.28(4)
C111 C116 C115 118.16(3)

loop_
_geom_bond_atom_site_label_1
_geom_bond_atom_site_label_2
_geom_bond_distance
Cl1 C111 1.7279(5)
Cl2 C114 1.7264(5)
O2 C112 1.2533(6)
O3 C113 1.2228(6)
O5 C115 1.3207(6)
O5 H5 0.9912(11)
O6 C116 1.2437(6)
N125 C124 1.3480(4)
N125 C126 1.3504(4)
N125 H125 1.0631(10)
C121 C126 1.3796(6)
C121 C122 1.4043(5)
C121 H121 1.0885(10)
C122 C123 1.3966(5)
C122 C22 1.5010(6)
C123 C124 1.3929(6)
C123 H123 1.0904(9)
C124 C24 1.4966(5)
C126 H126 1.0855(9)
C22 H22A 1.0837(14)
C22 H22B 1.0777(16)
C22 H22C 1.0869(15)
C24 H24A 1.0850(14)
C24 H24B 1.0859(13)
C24 H24C 1.0866(13)
C111 C112 1.3976(5)
C111 C116 1.4128(5)
C112 C113 1.5471(5)
C113 C114 1.4550(5)
C114 C115 1.3599(5)
C115 C116 1.5165(5)

loop_
_geom_torsion_atom_site_label_1
_geom_torsion_atom_site_label_2
_geom_torsion_atom_site_label_3
_geom_torsion_atom_site_label_4
_geom_torsion
C126 C121 C122 C123 -0.35(6)
C126 C121 C122 C22 -179.66(4)
C121 C122 C123 C124 -1.45(6)
C22 C122 C123 C124 177.87(4)
C126 N125 C124 C123 -0.09(6)
C126 N125 C124 C24 178.90(4)
C122 C123 C124 N125 1.69(6)
C122 C123 C124 C24 -177.26(4)
C124 N125 C126 C121 -1.74(6)
C122 C121 C126 N125 1.92(6)
C116 C111 C112 O2 -179.24(4)
Cl1 C111 C112 O2 -1.42(6)
C116 C111 C112 C113 0.51(5)
Cl1 C111 C112 C113 178.33(3)
O2 C112 C113 O3 0.21(6)
C111 C112 C113 O3 -179.57(4)
O2 C112 C113 C114 -178.88(4)
C111 C112 C113 C114 1.34(5)
O3 C113 C114 C115 -179.13(4)
C112 C113 C114 C115 -0.09(5)
O3 C113 C114 Cl2 0.02(6)
C112 C113 C114 Cl2 179.06(3)
C113 C114 C115 O5 177.49(4)
Cl2 C114 C115 O5 -1.64(6)
C113 C114 C115 C116 -2.86(6)
Cl2 C114 C115 C116 178.02(3)
C112 C111 C116 O6 176.50(4)
Cl1 C111 C116 O6 -1.34(6)
C112 C111 C116 C115 -3.34(5)
Cl1 C111 C116 C115 178.81(3)
O5 C115 C116 O6 4.44(6)
C114 C115 C116 O6 -175.23(4)
O5 C115 C116 C111 -175.70(4)
C114 C115 C116 C111 4.62(5)
